data_4065603
loop_
_publ_author_name
'Leung, Wing-Por'
'Wan, Chi-Ling'
'Mak, Thomas C. W.'

_publ_section_title
;
 Synthesis and Structure of Magnesium and Group 13 Metal
 Bis(thiophosphinoyl)methanediide Complexes
;
_journal_issue 7
_journal_name_full Organometallics
_journal_page_first 1622
_journal_paper_doi 10.1021/om100019c
_journal_volume 29
_journal_year 2010
_chemical_formula_sum 'C25 H20 Al Cl P2 S2'
_chemical_formula_weight 508.90
_chemical_name_systematic
; 
 ? 
;
_space_group_IT_number 14
_symmetry_cell_setting monoclinic
_symmetry_space_group_name_Hall '-P 2ybc'
_symmetry_space_group_name_H-M 'P 1 21/c 1'
_atom_sites_solution_hydrogens geom
_atom_sites_solution_primary direct
_atom_sites_solution_secondary difmap
_audit_creation_method SHELXL-97
_cell_angle_alpha 90.00
_cell_angle_beta 105.873(2)
_cell_angle_gamma 90.00
_cell_formula_units_Z 4
_cell_length_a 11.5467(16)
_cell_length_b 19.957(3)
_cell_length_c 12.4806(17)
_cell_measurement_temperature 293(2)
_cell_volume 2766.3(7)
_computing_cell_refinement 'BRUKER SMART CCD DIFFRACTOMETER'
_computing_data_collection 'BRUKER SMART CCD DIFFRACTOMETER'
_computing_data_reduction 'BRUKER SMART CCD DIFFRACTOMETER'
_computing_molecular_graphics 'SIEMENS SHELXTL'
_computing_publication_material 'SIEMENS SHELXTL'
_computing_structure_refinement 'SHELXL-97 (Sheldrick, 2008)'
_computing_structure_solution 'SHELXS-97 (Sheldrick, 2008)'
_diffrn_ambient_temperature 293(2)
_diffrn_measured_fraction_theta_full 1.000
_diffrn_measured_fraction_theta_max 1.000
_diffrn_measurement_device_type 'BRUKER SMART CCD DIFFRACTOMETER'
_diffrn_measurement_method 'OMEGA SCAN'
_diffrn_radiation_monochromator graphite
_diffrn_radiation_source 'fine-focus sealed tube'
_diffrn_radiation_type MoK\a
_diffrn_radiation_wavelength 0.71073
_diffrn_reflns_av_R_equivalents 0.0463
_diffrn_reflns_av_sigmaI/netI 0.0519
_diffrn_reflns_limit_h_max 13
_diffrn_reflns_limit_h_min -10
_diffrn_reflns_limit_k_max 23
_diffrn_reflns_limit_k_min -19
_diffrn_reflns_limit_l_max 14
_diffrn_reflns_limit_l_min -14
_diffrn_reflns_number 14857
_diffrn_reflns_theta_full 25.00
_diffrn_reflns_theta_max 25.00
_diffrn_reflns_theta_min 1.83
_exptl_absorpt_coefficient_mu 0.447
_exptl_absorpt_correction_T_max 0.7456
_exptl_absorpt_correction_T_min 0.5809
_exptl_absorpt_correction_type SADABS
_exptl_absorpt_process_details SADABS
_exptl_crystal_colour colourless
_exptl_crystal_density_diffrn 1.222
_exptl_crystal_density_method 'not measured'
_exptl_crystal_description block
_exptl_crystal_F_000 1048
_exptl_crystal_size_max 0.40
_exptl_crystal_size_mid 0.30
_exptl_crystal_size_min 0.20
_platon_squeeze_details
;
;
_refine_diff_density_max 0.458
_refine_diff_density_min -0.233
_refine_diff_density_rms 0.060
_refine_ls_extinction_method none
_refine_ls_goodness_of_fit_ref 0.993
_refine_ls_hydrogen_treatment riding
_refine_ls_matrix_type full
_refine_ls_number_parameters 280
_refine_ls_number_reflns 4867
_refine_ls_number_restraints 0
_refine_ls_restrained_S_all 0.993
_refine_ls_R_factor_all 0.0537
_refine_ls_R_factor_gt 0.0388
_refine_ls_shift/su_max 0.001
_refine_ls_shift/su_mean 0.000
_refine_ls_structure_factor_coef Fsqd
_refine_ls_weighting_details 'calc w=1/[\s^2^(Fo^2^)+(0.0589P)^2^+0.0000P] where P=(Fo^2^+2Fc^2^)/3'
_refine_ls_weighting_scheme calc
_refine_ls_wR_factor_gt 0.0973
_refine_ls_wR_factor_ref 0.1036
_reflns_number_gt 3687
_reflns_number_total 4867
_reflns_threshold_expression >2sigma(I)
_cod_data_source_file om100019c_si_001.cif
_cod_data_source_block 3
_cod_depositor_comments
;
The following automatic conversions were performed:

'_symmetry_cell_setting' value 'Monoclinic' changed to 'monoclinic'
according to /home/saulius/struct/CIF-dictionaries/cif_core.dic
dictionary named 'cif_core.dic' version 2.4.1 from 2010-06-29.

Automatic conversion script
Id: cif_fix_values 1715 2011-07-08 13:25:40Z adriana 
;
_cod_original_cell_volume 2766.4(6)
_cod_original_sg_symbol_H-M P2(1)/c
_cod_database_code 4065603

loop_
_symmetry_equiv_pos_as_xyz
'x, y, z'
'-x, y+1/2, -z+1/2'
'-x, -y, -z'
'x, -y-1/2, z-1/2'

loop_
_atom_site_label
_atom_site_type_symbol
_atom_site_fract_x
_atom_site_fract_y
_atom_site_fract_z
_atom_site_U_iso_or_equiv
_atom_site_adp_type
_atom_site_occupancy
_atom_site_symmetry_multiplicity
_atom_site_calc_flag
_atom_site_refinement_flags
Al1 Al -0.08297(7) 0.00864(3) -0.38766(6) 0.02501(18) Uani 1 1 d .
Cl1 Cl -0.17377(7) 0.00554(3) -0.25682(5) 0.04056(19) Uani 1 1 d .
P1 P -0.12335(6) 0.09816(3) -0.62303(5) 0.02489(16) Uani 1 1 d .
P2 P 0.10842(6) 0.11814(3) -0.45608(5) 0.02389(16) Uani 1 1 d .
S1 S -0.22660(6) 0.05858(3) -0.52732(5) 0.03279(17) Uani 1 1 d .
S2 S 0.06320(6) 0.08660(3) -0.31539(5) 0.03105(17) Uani 1 1 d .
C1 C 0.0283(2) 0.08071(11) -0.57845(18) 0.0247(5) Uani 1 1 d .
C11 C -0.1842(2) 0.06651(11) -0.76393(19) 0.0304(6) Uani 1 1 d .
C12 C -0.3015(3) 0.04395(17) -0.7978(2) 0.0556(8) Uani 1 1 d .
H12A H -0.3500 0.0453 -0.7493 0.067 Uiso 1 1 calc R
C13 C -0.3459(4) 0.0193(2) -0.9046(3) 0.0855(13) Uani 1 1 d .
H13A H -0.4248 0.0039 -0.9278 0.103 Uiso 1 1 calc R
C14 C -0.2760(4) 0.01712(19) -0.9765(3) 0.0703(11) Uani 1 1 d .
H14A H -0.3074 0.0000 -1.0478 0.084 Uiso 1 1 calc R
C15 C -0.1619(3) 0.03964(15) -0.9451(2) 0.0515(8) Uani 1 1 d .
H15A H -0.1148 0.0387 -0.9947 0.062 Uiso 1 1 calc R
C16 C -0.1149(3) 0.06441(12) -0.8377(2) 0.0377(6) Uani 1 1 d .
H16A H -0.0358 0.0797 -0.8155 0.045 Uiso 1 1 calc R
C21 C -0.1628(2) 0.18675(11) -0.63499(19) 0.0279(6) Uani 1 1 d .
C22 C -0.2025(3) 0.21912(13) -0.5545(2) 0.0435(7) Uani 1 1 d .
H22A H -0.2125 0.1952 -0.4937 0.052 Uiso 1 1 calc R
C23 C -0.2279(3) 0.28718(14) -0.5632(3) 0.0566(9) Uani 1 1 d .
H23A H -0.2536 0.3088 -0.5079 0.068 Uiso 1 1 calc R
C24 C -0.2149(3) 0.32234(14) -0.6531(3) 0.0504(8) Uani 1 1 d .
H24A H -0.2332 0.3678 -0.6595 0.060 Uiso 1 1 calc R
C25 C -0.1754(3) 0.29115(14) -0.7334(2) 0.0523(8) Uani 1 1 d .
H25A H -0.1653 0.3155 -0.7937 0.063 Uiso 1 1 calc R
C26 C -0.1501(3) 0.22319(13) -0.7256(2) 0.0444(7) Uani 1 1 d .
H26A H -0.1244 0.2019 -0.7814 0.053 Uiso 1 1 calc R
C31 C 0.2692(2) 0.10555(12) -0.4323(2) 0.0326(6) Uani 1 1 d .
C32 C 0.3207(3) 0.10345(14) -0.5195(3) 0.0435(7) Uani 1 1 d .
H32A H 0.2725 0.1075 -0.5923 0.052 Uiso 1 1 calc R
C33 C 0.4441(3) 0.09533(17) -0.4997(3) 0.0627(9) Uani 1 1 d .
H33A H 0.4778 0.0926 -0.5593 0.075 Uiso 1 1 calc R
C34 C 0.5163(3) 0.09133(19) -0.3933(4) 0.0738(11) Uani 1 1 d .
H34A H 0.5989 0.0858 -0.3803 0.089 Uiso 1 1 calc R
C35 C 0.4669(3) 0.09552(19) -0.3060(3) 0.0718(11) Uani 1 1 d .
H35A H 0.5164 0.0935 -0.2335 0.086 Uiso 1 1 calc R
C36 C 0.3435(3) 0.10270(15) -0.3241(2) 0.0503(8) Uani 1 1 d .
H36A H 0.3107 0.1056 -0.2640 0.060 Uiso 1 1 calc R
C41 C 0.1038(2) 0.20970(11) -0.45255(19) 0.0263(5) Uani 1 1 d .
C42 C 0.1035(3) 0.24359(12) -0.3565(2) 0.0408(7) Uani 1 1 d .
H42A H 0.0949 0.2201 -0.2949 0.049 Uiso 1 1 calc R
C43 C 0.1160(3) 0.31279(13) -0.3516(2) 0.0501(8) Uani 1 1 d .
H43A H 0.1169 0.3353 -0.2862 0.060 Uiso 1 1 calc R
C44 C 0.1268(3) 0.34783(13) -0.4415(2) 0.0498(8) Uani 1 1 d .
H44A H 0.1336 0.3943 -0.4380 0.060 Uiso 1 1 calc R
C45 C 0.1276(3) 0.31476(13) -0.5377(2) 0.0538(9) Uani 1 1 d .
H45A H 0.1350 0.3387 -0.5994 0.065 Uiso 1 1 calc R
C46 C 0.1174(3) 0.24564(13) -0.5425(2) 0.0434(7) Uani 1 1 d .
H46A H 0.1197 0.2232 -0.6072 0.052 Uiso 1 1 calc R

loop_
_atom_site_aniso_label
_atom_site_aniso_U_11
_atom_site_aniso_U_22
_atom_site_aniso_U_33
_atom_site_aniso_U_23
_atom_site_aniso_U_13
_atom_site_aniso_U_12
Al1 0.0318(4) 0.0217(4) 0.0243(4) -0.0003(3) 0.0122(3) 0.0024(3)
Cl1 0.0550(4) 0.0394(4) 0.0368(4) 0.0019(3) 0.0288(3) 0.0048(3)
P1 0.0296(4) 0.0227(3) 0.0222(3) 0.0018(2) 0.0067(3) 0.0036(3)
P2 0.0285(3) 0.0211(3) 0.0226(3) -0.0015(2) 0.0079(3) 0.0001(3)
S1 0.0302(4) 0.0339(4) 0.0363(4) 0.0095(3) 0.0124(3) 0.0049(3)
S2 0.0440(4) 0.0272(3) 0.0226(3) -0.0023(2) 0.0101(3) -0.0058(3)
C1 0.0314(14) 0.0222(12) 0.0214(12) -0.0015(9) 0.0087(10) 0.0023(10)
C11 0.0382(15) 0.0235(12) 0.0255(13) 0.0043(10) 0.0018(12) 0.0060(11)
C12 0.0349(17) 0.085(2) 0.0392(17) -0.0079(16) -0.0035(14) 0.0001(16)
C13 0.054(2) 0.134(4) 0.052(2) -0.019(2) -0.014(2) -0.017(2)
C14 0.078(3) 0.087(3) 0.0302(17) -0.0174(17) -0.0103(19) 0.000(2)
C15 0.074(2) 0.0515(18) 0.0281(15) -0.0026(13) 0.0121(16) 0.0116(17)
C16 0.0469(17) 0.0329(14) 0.0318(14) 0.0022(11) 0.0079(13) 0.0034(12)
C21 0.0282(13) 0.0240(12) 0.0289(13) 0.0033(10) 0.0031(11) 0.0045(10)
C22 0.064(2) 0.0318(15) 0.0392(15) 0.0042(12) 0.0220(15) 0.0106(14)
C23 0.087(3) 0.0315(16) 0.060(2) -0.0031(14) 0.0345(19) 0.0144(16)
C24 0.067(2) 0.0238(14) 0.0568(19) 0.0039(13) 0.0113(17) 0.0104(14)
C25 0.077(2) 0.0323(16) 0.0459(17) 0.0145(13) 0.0146(17) 0.0040(15)
C26 0.067(2) 0.0328(15) 0.0385(15) 0.0023(12) 0.0237(15) 0.0073(14)
C31 0.0292(14) 0.0276(13) 0.0391(15) -0.0030(11) 0.0061(12) 0.0006(11)
C32 0.0367(16) 0.0472(17) 0.0492(17) -0.0042(13) 0.0165(14) -0.0036(13)
C33 0.046(2) 0.075(2) 0.076(2) -0.0092(19) 0.0325(19) 0.0014(18)
C34 0.0321(18) 0.092(3) 0.095(3) -0.004(2) 0.014(2) 0.0114(18)
C35 0.0340(18) 0.102(3) 0.066(2) 0.005(2) -0.0078(18) 0.0019(19)
C36 0.0374(17) 0.066(2) 0.0432(17) -0.0027(14) 0.0042(14) 0.0035(15)
C41 0.0280(13) 0.0218(12) 0.0292(13) -0.0007(10) 0.0078(11) -0.0012(10)
C42 0.0625(19) 0.0272(14) 0.0357(15) -0.0009(11) 0.0185(14) -0.0009(13)
C43 0.083(2) 0.0263(14) 0.0440(17) -0.0079(12) 0.0215(16) -0.0017(15)
C44 0.073(2) 0.0237(14) 0.0535(18) -0.0006(13) 0.0191(17) -0.0032(14)
C45 0.087(3) 0.0302(15) 0.0462(17) 0.0092(13) 0.0222(17) -0.0084(15)
C46 0.068(2) 0.0319(14) 0.0336(15) -0.0002(12) 0.0201(14) -0.0045(14)

loop_
_atom_type_symbol
_atom_type_description
_atom_type_scat_dispersion_real
_atom_type_scat_dispersion_imag
_atom_type_scat_source
C C 0.0033 0.0016 'International Tables Vol C Tables 4.2.6.8 and 6.1.1.4'
H H 0.0000 0.0000 'International Tables Vol C Tables 4.2.6.8 and 6.1.1.4'
Al Al 0.0645 0.0514 'International Tables Vol C Tables 4.2.6.8 and 6.1.1.4'
P P 0.1023 0.0942 'International Tables Vol C Tables 4.2.6.8 and 6.1.1.4'
S S 0.1246 0.1234 'International Tables Vol C Tables 4.2.6.8 and 6.1.1.4'
Cl Cl 0.1484 0.1585 'International Tables Vol C Tables 4.2.6.8 and 6.1.1.4'

loop_
_geom_angle_atom_site_label_1
_geom_angle_atom_site_label_2
_geom_angle_atom_site_label_3
_geom_angle
_geom_angle_site_symmetry_1
_geom_angle_site_symmetry_3
C1 Al1 Cl1 112.58(8) 3_554 .
C1 Al1 S1 116.03(7) 3_554 .
Cl1 Al1 S1 100.81(4) . .
C1 Al1 S2 116.95(8) 3_554 .
Cl1 Al1 S2 100.29(4) . .
S1 Al1 S2 107.91(4) . .
C1 P1 C11 109.40(11) . .
C1 P1 C21 115.61(11) . .
C11 P1 C21 103.64(10) . .
C1 P1 S1 115.69(8) . .
C11 P1 S1 107.17(9) . .
C21 P1 S1 104.36(9) . .
C1 P2 C31 111.20(12) . .
C1 P2 C41 116.24(10) . .
C31 P2 C41 99.76(11) . .
C1 P2 S2 114.99(9) . .
C31 P2 S2 107.70(9) . .
C41 P2 S2 105.59(8) . .
P1 S1 Al1 101.27(4) . .
P2 S2 Al1 101.71(3) . .
P1 C1 P2 116.76(13) . .
P1 C1 Al1 118.00(12) . 3_554
P2 C1 Al1 117.09(12) . 3_554
C16 C11 C12 119.2(2) . .
C16 C11 P1 121.0(2) . .
C12 C11 P1 119.8(2) . .
C11 C12 C13 119.1(3) . .
C14 C13 C12 121.1(3) . .
C15 C14 C13 120.4(3) . .
C14 C15 C16 119.5(3) . .
C11 C16 C15 120.7(3) . .
C22 C21 C26 118.8(2) . .
C22 C21 P1 121.49(19) . .
C26 C21 P1 119.7(2) . .
C21 C22 C23 120.5(3) . .
C24 C23 C22 120.0(3) . .
C25 C24 C23 120.3(3) . .
C24 C25 C26 120.2(3) . .
C25 C26 C21 120.2(3) . .
C32 C31 C36 118.8(3) . .
C32 C31 P2 121.2(2) . .
C36 C31 P2 119.8(2) . .
C31 C32 C33 120.5(3) . .
C34 C33 C32 120.3(3) . .
C33 C34 C35 119.8(3) . .
C34 C35 C36 120.8(3) . .
C35 C36 C31 119.8(3) . .
C46 C41 C42 118.8(2) . .
C46 C41 P2 119.38(19) . .
C42 C41 P2 121.24(18) . .
C41 C42 C43 120.1(3) . .
C44 C43 C42 120.6(3) . .
C43 C44 C45 120.0(3) . .
C44 C45 C46 119.7(3) . .
C41 C46 C45 120.8(3) . .

loop_
_geom_bond_atom_site_label_1
_geom_bond_atom_site_label_2
_geom_bond_distance
_geom_bond_site_symmetry_2
Al1 C1 1.975(2) 3_554
Al1 Cl1 2.1694(10) .
Al1 S1 2.2805(9) .
Al1 S2 2.2913(10) .
P1 C1 1.722(2) .
P1 C11 1.819(2) .
P1 C21 1.822(2) .
P1 S1 2.0619(9) .
P2 C1 1.724(2) .
P2 C31 1.815(3) .
P2 C41 1.829(2) .
P2 S2 2.0625(9) .
C1 Al1 1.975(2) 3_554
C11 C16 1.376(4) .
C11 C12 1.379(4) .
C12 C13 1.382(4) .
C13 C14 1.362(5) .
C14 C15 1.345(5) .
C15 C16 1.392(4) .
C21 C22 1.374(4) .
C21 C26 1.386(3) .
C22 C23 1.388(4) .
C23 C24 1.365(4) .
C24 C25 1.360(4) .
C25 C26 1.385(4) .
C31 C32 1.377(4) .
C31 C36 1.389(4) .
C32 C33 1.387(4) .
C33 C34 1.363(5) .
C34 C35 1.364(5) .
C35 C36 1.387(5) .
C41 C46 1.376(3) .
C41 C42 1.377(3) .
C42 C43 1.388(4) .
C43 C44 1.356(4) .
C44 C45 1.372(4) .
C45 C46 1.384(4) .

loop_
_platon_squeeze_void_nr
_platon_squeeze_void_average_x
_platon_squeeze_void_average_y
_platon_squeeze_void_average_z
_platon_squeeze_void_volume
_platon_squeeze_void_count_electrons
1 0.457 0.250 0.363 300.3 80.6
2 0.542 0.750 0.406 300.4 80.4
